data_2004383
loop_
_publ_author_name
'Werner, M.'
'Berner, J.'
'Jones, P. G.'

_publ_section_title
;
 Bis(acetato)bis(pyridine-2-amidoxime-<i>N</i>,<i>N</i>')nickel(II)--Ethanol
 (1/2)
;
_journal_issue 1
_journal_name_full 'Acta Crystallographica Section C'
_journal_page_first 72
_journal_page_last 74
_journal_paper_doi 10.1107/S0108270195009413
_journal_volume 52
_journal_year 1996
_chemical_formula_moiety 'C16 H20 N6 Ni O6, 2(C2 H6 O)'
_chemical_formula_sum 'C20 H32 N6 Ni O8'
_chemical_formula_weight 543.23
_chemical_name_systematic
;
 Bis(acetato)bis(pyridine-2-amidoxime-N,N')nickel(II) - Ethanol (1/2)
;
_space_group_IT_number 15
_symmetry_cell_setting monoclinic
_symmetry_space_group_name_Hall '-C 2yc'
_symmetry_space_group_name_H-M 'C 1 2/c 1'
_audit_creation_method SHELXL
_cell_angle_alpha 90.00
_cell_angle_beta 92.681(12)
_cell_angle_gamma 90.00
_cell_formula_units_Z 4
_cell_length_a 15.915(2)
_cell_length_b 10.777(2)
_cell_length_c 14.387(2)
_cell_measurement_reflns_used 73
_cell_measurement_temperature 173(2)
_cell_measurement_theta_max 12.5
_cell_measurement_theta_min 3
_cell_volume 2464.9(7)
_computing_cell_refinement XSCANS
_computing_data_collection 'XSCANS (Siemens, 1994a)'
_computing_data_reduction XSCANS
_computing_molecular_graphics 'XP (Siemens, 1994b)'
_computing_publication_material SHELXL93
_computing_structure_refinement 'SHELXL93 (Sheldrick, 1993)'
_computing_structure_solution 'SHELXS86 (Sheldrick, 1990)'
_diffrn_ambient_temperature 173(2)
_diffrn_measurement_device 'Siemens P4'
_diffrn_measurement_method \w
_diffrn_radiation_monochromator graphite
_diffrn_radiation_source 'fine-focus sealed tube'
_diffrn_radiation_type MoK\a
_diffrn_radiation_wavelength 0.71073
_diffrn_reflns_av_R_equivalents 0.0605
_diffrn_reflns_av_sigmaI/netI 0.0558
_diffrn_reflns_limit_h_max 18
_diffrn_reflns_limit_h_min 0
_diffrn_reflns_limit_k_max 1
_diffrn_reflns_limit_k_min -12
_diffrn_reflns_limit_l_max 17
_diffrn_reflns_limit_l_min -17
_diffrn_reflns_number 2444
_diffrn_reflns_theta_max 25.00
_diffrn_reflns_theta_min 3.59
_diffrn_standards_decay_% 0
_diffrn_standards_interval_count 247
_diffrn_standards_number 3
_exptl_absorpt_coefficient_mu 0.843
_exptl_absorpt_correction_type none
_exptl_crystal_colour blue
_exptl_crystal_density_diffrn 1.464
_exptl_crystal_density_meas ?
_exptl_crystal_description tablet
_exptl_crystal_F_000 1144
_exptl_crystal_size_max 0.40
_exptl_crystal_size_mid 0.25
_exptl_crystal_size_min 0.12
_refine_diff_density_max 0.461
_refine_diff_density_min -0.665
_refine_ls_extinction_method none
_refine_ls_goodness_of_fit_all 1.042
_refine_ls_goodness_of_fit_obs 1.071
_refine_ls_hydrogen_treatment 'H atoms: NH~2~ SADI, OH rigid, others riding'
_refine_ls_matrix_type full
_refine_ls_number_parameters 169
_refine_ls_number_reflns 2167
_refine_ls_number_restraints 1
_refine_ls_restrained_S_all 1.042
_refine_ls_restrained_S_obs 1.071
_refine_ls_R_factor_all 0.0686
_refine_ls_R_factor_obs 0.0454
_refine_ls_shift/esd_max 0.000
_refine_ls_shift/esd_mean 0.000
_refine_ls_structure_factor_coef Fsqd
_refine_ls_weighting_scheme
;
calc w = 1/[\s^2^(F~o~^2^) + (0.0365P)^2^ + 6.4461P]
where P = (F~o~^2^ + 2F~c~^2^)/3
;
_refine_ls_wR_factor_all 0.1002
_refine_ls_wR_factor_obs 0.0899
_reflns_number_observed 1690
_reflns_number_total 2167
_reflns_observed_criterion >2sigma(I)
_cod_data_source_file fg1090.cif
_cod_data_source_block etype
_cod_depositor_comments
;
The following automatic conversions were performed:

'_geom_bond_publ_flag' value 'Y' changed to 'y' according to
/home/saulius/struct/CIF-dictionaries/cif_core.dic dictionary named
'cif_core.dic' version 2.4.1 from 2010-06-29 (18
times).

'_geom_angle_publ_flag' value 'Y' changed to 'y' according
to /home/saulius/struct/CIF-dictionaries/cif_core.dic dictionary
named 'cif_core.dic' version 2.4.1 from 2010-06-29 (30 times).

Automatic conversion script
Id: cif_fix_values 1715 2011-07-08 13:25:40Z adriana 

The following automatic conversions were performed:

'_exptl_crystal_density_meas' value 'not measured' was changed to '?'
- the value is perceived as not measured.

Automatic conversion script
Id: cif_fix_values 3008 2015-01-20 13:52:24Z robertas 
;
_cod_original_sg_symbol_H-M 'C 2/c'
_cod_original_formula_sum 'C20 H32 N6 Ni1 O8'
_cod_database_code 2004383

loop_
_symmetry_equiv_pos_as_xyz
'x, y, z'
'x, -y, z+1/2'
'x+1/2, y+1/2, z'
'x+1/2, -y+1/2, z+1/2'
'-x, -y, -z'
'-x, y, -z-1/2'
'-x+1/2, -y+1/2, -z'
'-x+1/2, y+1/2, -z-1/2'

loop_
_atom_site_aniso_label
_atom_site_aniso_U_11
_atom_site_aniso_U_22
_atom_site_aniso_U_33
_atom_site_aniso_U_12
_atom_site_aniso_U_13
_atom_site_aniso_U_23
Ni 0.0172(3) 0.0177(3) 0.0137(3) 0.000 -0.0008(2) 0.000
C1 0.019(2) 0.018(2) 0.015(2) 0.0035(15) 0.0022(13) -0.0022(15)
C2 0.021(2) 0.015(2) 0.016(2) 0.0024(14) 0.0024(14) -0.0046(14)
C3 0.028(2) 0.021(2) 0.021(2) 0.001(2) 0.0023(15) 0.001(2)
C4 0.031(2) 0.024(2) 0.030(2) -0.006(2) 0.007(2) 0.000(2)
C5 0.025(2) 0.027(2) 0.033(2) -0.008(2) 0.004(2) -0.002(2)
C6 0.020(2) 0.032(2) 0.023(2) -0.001(2) -0.0025(15) -0.001(2)
C7 0.018(2) 0.022(2) 0.024(2) 0.002(2) 0.0013(15) 0.000(2)
C8 0.054(3) 0.030(2) 0.029(2) -0.015(2) 0.000(2) 0.003(2)
N1 0.0191(15) 0.021(2) 0.0149(14) -0.0002(12) 0.0020(12) -0.0009(12)
N2 0.022(2) 0.024(2) 0.021(2) -0.0028(13) -0.0019(13) 0.0055(13)
N3 0.0165(14) 0.020(2) 0.0173(14) -0.0024(12) -0.0027(11) -0.0014(12)
O1 0.0187(12) 0.0267(15) 0.0254(13) -0.0088(10) -0.0035(10) 0.0060(11)
O2 0.0241(13) 0.0221(13) 0.0173(12) -0.0055(11) 0.0023(10) -0.0012(10)
O3 0.045(2) 0.0247(15) 0.0271(14) -0.0090(13) -0.0134(12) 0.0002(12)
C98 0.063(3) 0.058(3) 0.057(3) -0.026(3) -0.007(3) 0.020(3)
C99 0.057(3) 0.033(2) 0.038(2) -0.002(2) 0.000(2) -0.001(2)
O99 0.042(2) 0.031(2) 0.044(2) 0.0018(13) -0.0081(14) 0.0013(13)

loop_
_atom_site_label
_atom_site_occupancy
_atom_site_fract_x
_atom_site_fract_y
_atom_site_fract_z
_atom_site_U_iso_or_equiv
_atom_site_thermal_displace_type
_atom_site_calc_flag
_atom_site_refinement_flags
_atom_site_type_symbol
Ni 1 0.5000 0.54687(6) 0.2500 0.0162(2) Uani d S Ni
C1 1 0.5708(2) 0.4430(3) 0.4237(2) 0.0174(7) Uani d . C
C2 1 0.4896(2) 0.3756(3) 0.4101(2) 0.0173(7) Uani d . C
C3 1 0.4617(2) 0.2877(3) 0.4712(2) 0.0233(8) Uani d . C
H3 1 0.4938(2) 0.2686(3) 0.5267(2) 0.028 Uiso calc R H
C4 1 0.3864(2) 0.2280(4) 0.4504(3) 0.0283(9) Uani d . C
H4 1 0.3660(2) 0.1666(4) 0.4911(3) 0.034 Uiso calc R H
C5 1 0.3413(2) 0.2587(4) 0.3698(3) 0.0283(9) Uani d . C
H5 1 0.2899(2) 0.2177(4) 0.3535(3) 0.034 Uiso calc R H
C6 1 0.3718(2) 0.3500(4) 0.3129(2) 0.0253(8) Uani d . C
H6 1 0.3393(2) 0.3727(4) 0.2585(2) 0.030 Uiso calc R H
C7 1 0.6132(2) 0.7735(3) 0.2056(2) 0.0214(8) Uani d . C
C8 1 0.6327(3) 0.8728(4) 0.1356(3) 0.0379(10) Uani d . C
H8A 1 0.5809(4) 0.9169(16) 0.1165(14) 0.053 Uiso calc R H
H8B 1 0.6566(16) 0.8343(5) 0.0810(8) 0.053 Uiso calc R H
H8C 1 0.6734(13) 0.9316(14) 0.1639(7) 0.053 Uiso calc R H
N1 1 0.4450(2) 0.4077(3) 0.3312(2) 0.0182(6) Uani d . N
N2 1 0.6250(2) 0.4148(3) 0.4960(2) 0.0225(7) Uani d D N
H2A 1 0.6664(21) 0.4617(32) 0.5022(25) 0.027 Uiso d D H
H2B 1 0.6052(23) 0.3796(34) 0.5408(23) 0.027 Uiso d D H
N3 1 0.5849(2) 0.5240(3) 0.3606(2) 0.0180(6) Uani d . N
O1 1 0.66296(14) 0.5815(2) 0.3755(2) 0.0238(6) Uani d . O
H1 1 0.6629(8) 0.6496(17) 0.3470(22) 0.029 Uiso calc R H
O2 1 0.56704(15) 0.6838(2) 0.1782(2) 0.0211(6) Uani d . O
O3 1 0.6439(2) 0.7865(2) 0.2869(2) 0.0327(7) Uani d . O
C98 1 0.4145(3) 0.0859(5) 0.1514(4) 0.0597(15) Uani d . C
H98A 1 0.4284(3) 0.0214(21) 0.1976(17) 0.072 Uiso calc R H
H98B 1 0.4362(4) 0.1660(10) 0.1742(21) 0.072 Uiso calc R H
H98C 1 0.4401(4) 0.0653(29) 0.0928(6) 0.072 Uiso calc R H
C99 1 0.3214(3) 0.0937(4) 0.1358(3) 0.0431(11) Uani d . C
H99A 1 0.2956(3) 0.1089(4) 0.1960(3) 0.052 Uiso calc R H
H99B 1 0.3074(3) 0.1649(4) 0.0944(3) 0.052 Uiso calc R H
O99 1 0.2869(2) -0.0152(3) 0.0956(2) 0.0394(7) Uani d . O
H99 1 0.3029(23) -0.0769(5) 0.1275(18) 0.047 Uiso calc R H

loop_
_atom_type_symbol
_atom_type_description
_atom_type_scat_dispersion_real
_atom_type_scat_dispersion_imag
_atom_type_scat_source
C C 0.0033 0.0016 'International Tables Vol C Tables 4.2.6.8 and 6.1.1.4'
H H 0.0000 0.0000 'International Tables Vol C Tables 4.2.6.8 and 6.1.1.4'
N N 0.0061 0.0033 'International Tables Vol C Tables 4.2.6.8 and 6.1.1.4'
O O 0.0106 0.0060 'International Tables Vol C Tables 4.2.6.8 and 6.1.1.4'
Ni Ni 0.3393 1.1124 'International Tables Vol C Tables 4.2.6.8 and 6.1.1.4'

loop_
_geom_angle_atom_site_label_1
_geom_angle_atom_site_label_2
_geom_angle_atom_site_label_3
_geom_angle_site_symmetry_1
_geom_angle_site_symmetry_3
_geom_angle
_geom_angle_publ_flag
N3 Ni N3 6_656 . 166.2(2) y
N3 Ni N1 6_656 . 93.92(11) y
N3 Ni N1 . . 76.18(11) y
N3 Ni N1 6_656 6_656 76.18(11) ?
N3 Ni N1 . 6_656 93.92(11) ?
N1 Ni N1 . 6_656 89.7(2) y
N3 Ni O2 6_656 6_656 97.68(10) ?
N3 Ni O2 . 6_656 91.95(10) y
N1 Ni O2 . 6_656 89.64(9) y
N1 Ni O2 6_656 6_656 173.76(10) ?
N3 Ni O2 6_656 . 91.95(10) ?
N3 Ni O2 . . 97.68(10) y
N1 Ni O2 . . 173.76(10) y
N1 Ni O2 6_656 . 89.64(9) ?
O2 Ni O2 6_656 . 91.67(13) y
N3 C1 N2 . . 124.6(3) y
N3 C1 C2 . . 114.6(3) y
N2 C1 C2 . . 120.7(3) y
N1 C2 C3 . . 122.5(3) y
N1 C2 C1 . . 113.9(3) y
C3 C2 C1 . . 123.6(3) y
C2 C3 C4 . . 118.9(3) y
C5 C4 C3 . . 118.9(3) y
C4 C5 C6 . . 119.2(3) y
N1 C6 C5 . . 122.8(3) y
O3 C7 O2 . . 124.7(3) y
O3 C7 C8 . . 117.3(3) y
O2 C7 C8 . . 117.9(3) y
C6 N1 C2 . . 117.7(3) y
C6 N1 Ni . . 126.9(2) y
C2 N1 Ni . . 115.4(2) y
C1 N3 O1 . . 112.1(3) y
C1 N3 Ni . . 119.9(2) y
O1 N3 Ni . . 127.8(2) y
C7 O2 Ni . . 132.8(2) y
O99 C99 C98 . . 112.4(4) y

loop_
_geom_bond_atom_site_label_1
_geom_bond_atom_site_label_2
_geom_bond_site_symmetry_2
_geom_bond_distance
_geom_bond_publ_flag
Ni N3 6_656 2.054(3) ?
Ni N3 . 2.054(3) y
Ni N1 . 2.116(3) y
Ni N1 6_656 2.116(3) ?
Ni O2 6_656 2.118(2) ?
Ni O2 . 2.118(2) y
C1 N3 . 1.287(4) y
C1 N2 . 1.354(4) y
C1 C2 . 1.487(5) y
C2 N1 . 1.355(4) y
C2 C3 . 1.380(5) y
C3 C4 . 1.381(5) y
C4 C5 . 1.375(5) y
C5 C6 . 1.383(5) y
C6 N1 . 1.335(4) y
C7 O3 . 1.255(4) y
C7 O2 . 1.265(4) y
C7 C8 . 1.511(5) y
N3 O1 . 1.397(3) y
C98 C99 . 1.491(7) y
C99 O99 . 1.408(5) y

loop_
_geom_torsion_atom_site_label_1
_geom_torsion_atom_site_label_2
_geom_torsion_atom_site_label_3
_geom_torsion_atom_site_label_4
_geom_torsion_site_symmetry_1
_geom_torsion
N3 C1 C2 N1 . 2.3(4)
N2 C1 C2 N1 . -175.4(3)
N3 C1 C2 C3 . -178.2(3)
N2 C1 C2 C3 . 4.1(5)
N1 C2 C3 C4 . 1.5(5)
C1 C2 C3 C4 . -178.0(3)
C2 C3 C4 C5 . -0.5(5)
C3 C4 C5 C6 . -1.2(6)
C4 C5 C6 N1 . 2.1(6)
C5 C6 N1 C2 . -1.2(5)
C5 C6 N1 Ni . 179.2(3)
C3 C2 N1 C6 . -0.6(5)
C1 C2 N1 C6 . 178.9(3)
C3 C2 N1 Ni . 179.0(3)
C1 C2 N1 Ni . -1.4(3)
N3 Ni N1 C6 6_656 -9.9(3)
N3 Ni N1 C6 . 179.9(3)
N1 Ni N1 C6 6_656 -86.0(3)
O2 Ni N1 C6 6_656 87.8(3)
O2 Ni N1 C6 . -170.0(9)
N3 Ni N1 C2 6_656 170.6(2)
N3 Ni N1 C2 . 0.3(2)
N1 Ni N1 C2 6_656 94.4(2)
O2 Ni N1 C2 6_656 -91.8(2)
O2 Ni N1 C2 . 10.5(11)
N2 C1 N3 O1 . -0.6(4)
C2 C1 N3 O1 . -178.2(3)
N2 C1 N3 Ni . 175.5(3)
C2 C1 N3 Ni . -2.1(4)
N3 Ni N3 C1 6_656 -44.1(2)
N1 Ni N3 C1 . 1.1(2)
N1 Ni N3 C1 6_656 -87.7(3)
O2 Ni N3 C1 6_656 90.2(3)
O2 Ni N3 C1 . -177.8(2)
N3 Ni N3 O1 6_656 131.4(2)
N1 Ni N3 O1 . 176.5(3)
N1 Ni N3 O1 6_656 87.8(3)
O2 Ni N3 O1 6_656 -94.4(2)
O2 Ni N3 O1 . -2.4(3)
O3 C7 O2 Ni . 15.6(5)
C8 C7 O2 Ni . -164.2(3)
N3 Ni O2 C7 6_656 154.2(3)
N3 Ni O2 C7 . -35.7(3)
N1 Ni O2 C7 . -45.7(11)
N1 Ni O2 C7 6_656 -129.7(3)
O2 Ni O2 C7 6_656 56.4(3)
